data_4507990
loop_
_publ_author_name
'Bhattacharya, Suman'
'Saraswatula, Viswanadha G.'
'Saha, Binoy K.'

_publ_section_title
;
 Thermal Expansion in Alkane Diacids---Another Property Showing
 Alternation in an Odd--Even Series
;
_journal_issue 8
_journal_name_full 'Crystal Growth &amp; Design'
_journal_page_first 3651
_journal_paper_doi 10.1021/cg400668w
_journal_volume 13
_journal_year 2013
_chemical_formula_moiety 'C2 H2 O4'
_chemical_formula_sum 'C2 H2 O4'
_chemical_formula_weight 90.05
_chemical_name_common C2-beta-polymorph
_chemical_name_systematic 'Ethane-1,2-dioic acid'
_space_group_crystal_system monoclinic
_space_group_IT_number 14
_space_group_name_Hall '-P 2ybc'
_space_group_name_H-M_alt 'P 1 21/c 1'
_symmetry_space_group_name_Hall '-P 2ybc'
_symmetry_space_group_name_H-M 'P 1 21/c 1'
_atom_sites_solution_hydrogens geom
_atom_sites_solution_primary direct
_atom_sites_solution_secondary difmap
_audit_creation_date 2012-11-21
_audit_creation_method
;
  Olex2 1.2-ac2
  (compiled 2012.03.27 svn.r2268, GUI svn.r4156)
;
_cell_angle_alpha 90.00
_cell_angle_beta 116.12(3)
_cell_angle_gamma 90.00
_cell_formula_units_Z 2
_cell_length_a 5.3385(15)
_cell_length_b 5.9978(14)
_cell_length_c 5.4376(15)
_cell_measurement_reflns_used 460
_cell_measurement_temperature 264(2)
_cell_measurement_theta_max 28.9367
_cell_measurement_theta_min 4.2415
_cell_volume 156.33(8)
_computing_cell_refinement
;
CrysAlisPro, Agilent Technologies,
Version 1.171.36.21 (release 14-08-2012 CrysAlis171 .NET)
(compiled Sep 14 2012,17:21:16)
;
_computing_data_collection
;
CrysAlisPro, Agilent Technologies,
Version 1.171.36.21 (release 14-08-2012 CrysAlis171 .NET)
(compiled Sep 14 2012,17:21:16)
;
_computing_data_reduction
;
CrysAlisPro, Agilent Technologies,
Version 1.171.36.21 (release 14-08-2012 CrysAlis171 .NET)
(compiled Sep 14 2012,17:21:16)
;
_computing_molecular_graphics
;
O. V. Dolomanov, L. J. Bourhis, R. J. Gildea, J. A. K. Howard and H. Puschmann,
OLEX2: a complete structure solution, refinement and analysis program.
J. Appl. Cryst. (2009). 42, 339-341.
;
_computing_publication_material
;
O. V. Dolomanov, L. J. Bourhis, R. J. Gildea, J. A. K. Howard and H. Puschmann,
OLEX2: a complete structure solution, refinement and analysis program.
J. Appl. Cryst. (2009). 42, 339-341.
;
_computing_structure_refinement
;
SHELXL, G.M. Sheldrick, Acta Cryst.
(2008). A64, 112-122
;
_computing_structure_solution
;
SHELXS, G.M. Sheldrick, Acta Cryst.
(2008). A64, 112-122
;
_diffrn_ambient_temperature 264(2)
_diffrn_detector_area_resol_mean 15.9821
_diffrn_measured_fraction_theta_full 0.977
_diffrn_measured_fraction_theta_max 0.7714
_diffrn_measurement_details
;
  1 omega  -90.00  -46.00   1.0000    3.0000
omega____ theta____ kappa____ phi______ frames
    -      -17.5741  178.0000 -180.0000 44

  2 omega  -91.00  -35.00   1.0000    3.0000
omega____ theta____ kappa____ phi______ frames
    -      -17.5741 -178.0000  -60.0000 56

  3 omega  -21.00   12.00   1.0000    3.0000
omega____ theta____ kappa____ phi______ frames
    -      -17.5741  -99.0000  150.0000 33

  4 omega   47.00   81.00   1.0000    3.0000
omega____ theta____ kappa____ phi______ frames
    -       19.2928   19.0000 -150.0000 34

  5 omega  -24.00   12.00   1.0000    3.0000
omega____ theta____ kappa____ phi______ frames
    -       19.2928   19.0000 -150.0000 36

  6 omega  -90.00  -16.00   1.0000    3.0000
omega____ theta____ kappa____ phi______ frames
    -      -17.5741  -37.0000  -89.0000 74
;
_diffrn_measurement_device_type 'Xcalibur, Eos'
_diffrn_measurement_method '\w scans'
_diffrn_orient_matrix_UB_11 -0.0194414000
_diffrn_orient_matrix_UB_12 0.0549750000
_diffrn_orient_matrix_UB_13 -0.1225926000
_diffrn_orient_matrix_UB_21 0.1464684000
_diffrn_orient_matrix_UB_22 0.0114648000
_diffrn_orient_matrix_UB_23 0.0502043000
_diffrn_orient_matrix_UB_31 0.0058273000
_diffrn_orient_matrix_UB_32 -0.1040039000
_diffrn_orient_matrix_UB_33 -0.0591630000
_diffrn_radiation_monochromator graphite
_diffrn_radiation_type 'Mo K\a'
_diffrn_radiation_wavelength 0.7107
_diffrn_reflns_av_R_equivalents 0.0082
_diffrn_reflns_av_unetI/netI 0.0101
_diffrn_reflns_limit_h_max 7
_diffrn_reflns_limit_h_min -6
_diffrn_reflns_limit_k_max 7
_diffrn_reflns_limit_k_min -7
_diffrn_reflns_limit_l_max 6
_diffrn_reflns_limit_l_min -7
_diffrn_reflns_number 789
_diffrn_reflns_theta_full 25.00
_diffrn_reflns_theta_max 29.02
_diffrn_reflns_theta_min 4.25
_diffrn_source 'Enhance (Mo) X-ray Source'
_exptl_absorpt_coefficient_mu 0.196
_exptl_absorpt_correction_T_max 1.00000
_exptl_absorpt_correction_T_min 0.71751
_exptl_absorpt_correction_type multi-scan
_exptl_absorpt_process_details
;
CrysAlisPro, Agilent Technologies,
Version 1.171.36.21 (release 14-08-2012 CrysAlis171 .NET)
(compiled Sep 14 2012,17:21:16)
Empirical absorption correction using spherical harmonics,
 implemented in SCALE3 ABSPACK scaling algorithm.
;
_exptl_crystal_colour colourless
_exptl_crystal_density_diffrn 1.913
_exptl_crystal_density_method 'not measured'
_exptl_crystal_description block
_exptl_crystal_F_000 89
_exptl_crystal_size_max 0.42
_exptl_crystal_size_mid 0.42
_exptl_crystal_size_min 0.36
_refine_diff_density_max 0.637
_refine_diff_density_min -0.329
_refine_diff_density_rms 0.097
_refine_ls_extinction_method none
_refine_ls_goodness_of_fit_ref 1.146
_refine_ls_hydrogen_treatment mixed
_refine_ls_matrix_type full
_refine_ls_number_parameters 32
_refine_ls_number_reflns 362
_refine_ls_number_restraints 0
_refine_ls_restrained_S_all 1.146
_refine_ls_R_factor_all 0.0426
_refine_ls_R_factor_gt 0.0400
_refine_ls_shift/su_max 0.000
_refine_ls_shift/su_mean 0.000
_refine_ls_structure_factor_coef Fsqd
_refine_ls_weighting_details 'calc w=1/[\s^2^(Fo^2^)+(0.0649P)^2^+0.0432P] where P=(Fo^2^+2Fc^2^)/3'
_refine_ls_weighting_scheme calc
_refine_ls_wR_factor_gt 0.1048
_refine_ls_wR_factor_ref 0.1093
_reflns_number_gt 329
_reflns_number_total 362
_reflns_threshold_expression >2sigma(I)
_cod_data_source_file cg400668w_si_002.cif
_cod_data_source_block C2-264
_cod_original_cell_volume 156.33(7)
_cod_database_code 4507990

loop_
_space_group_symop_id
_space_group_symop_operation_xyz
1 'x, y, z'
2 '-x, y+1/2, -z+1/2'
3 '-x, -y, -z'
4 'x, -y-1/2, z-1/2'

loop_
_atom_site_label
_atom_site_type_symbol
_atom_site_fract_x
_atom_site_fract_y
_atom_site_fract_z
_atom_site_U_iso_or_equiv
_atom_site_adp_type
_atom_site_occupancy
_atom_site_symmetry_multiplicity
_atom_site_calc_flag
O1 O 0.32146(18) 0.60476(17) 0.1772(2) 0.0250(4) Uani 1 1 d
O2 O 0.16868(18) 0.39411(18) -0.2024(2) 0.0263(4) Uani 1 1 d
C1 C 0.3556(2) 0.50342(19) 0.0000(2) 0.0176(4) Uani 1 1 d
H2 H 0.001(5) 0.403(4) -0.190(5) 0.054(6) Uiso 1 1 d

loop_
_atom_site_aniso_label
_atom_site_aniso_U_11
_atom_site_aniso_U_22
_atom_site_aniso_U_33
_atom_site_aniso_U_23
_atom_site_aniso_U_13
_atom_site_aniso_U_12
O1 0.0208(6) 0.0284(6) 0.0292(6) -0.0086(3) 0.0141(4) -0.0033(3)
O2 0.0167(6) 0.0348(7) 0.0272(6) -0.0094(4) 0.0094(4) -0.0046(4)
C1 0.0160(7) 0.0173(6) 0.0201(6) 0.0016(4) 0.0084(5) 0.0006(4)

loop_
_atom_type_symbol
_atom_type_description
_atom_type_scat_dispersion_real
_atom_type_scat_dispersion_imag
_atom_type_scat_source
C C 0.0033 0.0016 'International Tables Vol C Tables 4.2.6.8 and 6.1.1.4'
O O 0.0106 0.0060 'International Tables Vol C Tables 4.2.6.8 and 6.1.1.4'
H H 0.0000 0.0000 'International Tables Vol C Tables 4.2.6.8 and 6.1.1.4'

loop_
_geom_angle_atom_site_label_1
_geom_angle_atom_site_label_2
_geom_angle_atom_site_label_3
_geom_angle
_geom_angle_site_symmetry_3
C1 O2 H2 108.3(15) .
O1 C1 O2 126.76(10) .
O1 C1 C1 120.71(13) 3_665
O2 C1 C1 112.53(12) 3_665

loop_
_geom_bond_atom_site_label_1
_geom_bond_atom_site_label_2
_geom_bond_distance
_geom_bond_site_symmetry_2
O1 C1 1.2187(15) .
O2 C1 1.2923(15) .
O2 H2 0.93(3) .
C1 C1 1.543(2) 3_665
